data_7041377
loop_
_publ_author_name
'Fang, Wei-Hui'
'Zhang, Lei'
'Zhang, Jian'

_publ_section_title
;
 Synthetic investigation, structural analysis and photocatalytic study of
 a carboxylate-phosphonate bridged Ti18-oxo cluster.
;
_journal_issue 3
_journal_name_full 'Dalton transactions (Cambridge, England : 2003)'
_journal_page_first 803
_journal_page_last 807
_journal_paper_doi 10.1039/c6dt04474c
_journal_volume 46
_journal_year 2017
_chemical_formula_sum 'C36 H72 O24 Ti6'
_chemical_formula_weight 1176.16
_space_group_crystal_system monoclinic
_space_group_IT_number 14
_space_group_name_Hall '-P 2ybc'
_space_group_name_H-M_alt 'P 1 21/c 1'
_symmetry_space_group_name_Hall '-P 2ybc'
_symmetry_space_group_name_H-M 'P 1 21/c 1'
_atom_sites_solution_hydrogens mixed
_audit_creation_method SHELXL-2014/7
_audit_update_record
;
2016-08-20 deposited with the CCDC.
2016-12-08 downloaded from the CCDC.
;
_cell_angle_alpha 90
_cell_angle_beta 108.582(11)
_cell_angle_gamma 90
_cell_formula_units_Z 2
_cell_length_a 10.879(2)
_cell_length_b 14.4229(18)
_cell_length_c 18.400(3)
_cell_measurement_reflns_used 6765
_cell_measurement_temperature 293(2)
_cell_measurement_theta_max 27.5594
_cell_measurement_theta_min 2.4267
_cell_volume 2736.6(8)
_computing_structure_refinement 'SHELXL-2014/7 (Sheldrick, 2014)'
_diffrn_ambient_temperature 293(2)
_diffrn_measured_fraction_theta_full 0.997
_diffrn_measured_fraction_theta_max 0.994
_diffrn_measurement_device_type mecury
_diffrn_measurement_method CCD_Profile_fitting
_diffrn_radiation_monochromator graphite
_diffrn_radiation_source 'fine-focus sealed tube'
_diffrn_radiation_type MoK\a
_diffrn_radiation_wavelength 0.71073
_diffrn_reflns_av_R_equivalents 0.0218
_diffrn_reflns_av_unetI/netI 0.0226
_diffrn_reflns_Laue_measured_fraction_full 0.997
_diffrn_reflns_Laue_measured_fraction_max 0.994
_diffrn_reflns_limit_h_max 13
_diffrn_reflns_limit_h_min -14
_diffrn_reflns_limit_k_max 18
_diffrn_reflns_limit_k_min -18
_diffrn_reflns_limit_l_max 23
_diffrn_reflns_limit_l_min -23
_diffrn_reflns_number 20791
_diffrn_reflns_point_group_measured_fraction_full 0.997
_diffrn_reflns_point_group_measured_fraction_max 0.994
_diffrn_reflns_theta_full 25.242
_diffrn_reflns_theta_max 27.545
_diffrn_reflns_theta_min 2.428
_exptl_absorpt_coefficient_mu 0.906
_exptl_absorpt_correction_T_max 1.0000
_exptl_absorpt_correction_T_min 0.9174
_exptl_absorpt_correction_type multi-scan
_exptl_crystal_colour Colorless
_exptl_crystal_density_diffrn 1.427
_exptl_crystal_description Prism
_exptl_crystal_F_000 1224
_exptl_crystal_size_max 0.31
_exptl_crystal_size_mid 0.24
_exptl_crystal_size_min 0.15
_refine_diff_density_max 0.761
_refine_diff_density_min -0.724
_refine_diff_density_rms 0.065
_refine_ls_extinction_method none
_refine_ls_goodness_of_fit_ref 1.045
_refine_ls_hydrogen_treatment constr
_refine_ls_matrix_type full
_refine_ls_number_parameters 298
_refine_ls_number_reflns 6269
_refine_ls_number_restraints 0
_refine_ls_restrained_S_all 1.045
_refine_ls_R_factor_all 0.0567
_refine_ls_R_factor_gt 0.0476
_refine_ls_shift/su_max 0.000
_refine_ls_shift/su_mean 0.000
_refine_ls_structure_factor_coef Fsqd
_refine_ls_weighting_details 'w=1/[\s^2^(Fo^2^)+(0.0752P)^2^+1.8984P] where P=(Fo^2^+2Fc^2^)/3'
_refine_ls_weighting_scheme calc
_refine_ls_wR_factor_gt 0.1295
_refine_ls_wR_factor_ref 0.1377
_reflns_Friedel_coverage 0.000
_reflns_number_gt 5369
_reflns_number_total 6269
_reflns_threshold_expression 'I > 2\s(I)'
_cod_data_source_file c6dt04474c2.cif
_cod_data_source_block Ti6
_cod_depositor_comments
;
The following automatic conversions were performed:

'_exptl_absorpt_correction_type' value 'Multi-scan' changed to
'multi-scan' according to
/usr/data/users/saulius/crontab/automatic-downloads/rss-feeds/RSC/lib/dictionaries/cif_core.dic
dictionary named 'cif_core.dic' version 2.4.2 from 2011-04-26.

Automatic conversion script
Id: cif_fix_values 4268 2015-11-12 08:31:59Z antanas 

 Adding full bibliography for 7041377--7041378.cif.
;
_cod_database_code 7041377
_shelx_shelxl_version_number 2014/7
_shelx_space_group_comment
;
The symmetry employed for this shelxl refinement is uniquely defined
by the following loop, which should always be used as a source of
symmetry information in preference to the above space-group names.
They are only intended as comments.
;

loop_
_space_group_symop_operation_xyz
'x, y, z'
'-x, y+1/2, -z+1/2'
'-x, -y, -z'
'x, -y-1/2, z-1/2'

loop_
_atom_site_label
_atom_site_type_symbol
_atom_site_fract_x
_atom_site_fract_y
_atom_site_fract_z
_atom_site_U_iso_or_equiv
_atom_site_adp_type
_atom_site_occupancy
_atom_site_site_symmetry_order
_atom_site_calc_flag
_atom_site_refinement_flags_posn
_atom_site_refinement_flags_adp
Ti1 Ti 0.53133(4) -0.02860(3) 0.12981(2) 0.03464(13) Uani 1 1 d . .
Ti2 Ti 0.39334(4) 0.13382(3) 0.02239(2) 0.03702(14) Uani 1 1 d . .
Ti3 Ti 0.32413(4) -0.10032(3) -0.01855(2) 0.03664(13) Uani 1 1 d . .
O1 O 0.35612(16) 0.01073(12) 0.04077(9) 0.0362(4) Uani 1 1 d . .
O2 O 0.58386(17) 0.07932(12) 0.08710(9) 0.0356(4) Uani 1 1 d . .
O3 O 0.52487(17) -0.11734(12) 0.05490(9) 0.0365(4) Uani 1 1 d . .
O4 O 0.4741(2) 0.05979(14) 0.20194(10) 0.0470(5) Uani 1 1 d . .
O5 O 0.3693(2) 0.17181(14) 0.12408(11) 0.0476(5) Uani 1 1 d . .
O6 O 0.41908(19) -0.11423(14) 0.17281(11) 0.0476(5) Uani 1 1 d . .
O7 O 0.2638(2) -0.15804(15) 0.06717(11) 0.0509(5) Uani 1 1 d . .
O8 O 0.6748(2) 0.24011(14) 0.04022(12) 0.0519(5) Uani 1 1 d . .
O9 O 0.4717(2) 0.26556(13) 0.03667(12) 0.0518(5) Uani 1 1 d . .
O10 O 0.16174(18) -0.08468(15) -0.07627(11) 0.0491(5) Uani 1 1 d . .
O11 O 0.2406(2) 0.17437(15) -0.03336(11) 0.0517(5) Uani 1 1 d . .
O12 O 0.67648(19) -0.05515(14) 0.20366(10) 0.0469(5) Uani 1 1 d . .
C1 C 0.4364(6) 0.1384(4) 0.3307(2) 0.1044(18) Uani 1 1 d . .
H1A H 0.4125 0.1742 0.3681 0.157 Uiso 1 1 calc R U
H1B H 0.4024 0.0767 0.3290 0.157 Uiso 1 1 calc R U
H1C H 0.5292 0.1358 0.3445 0.157 Uiso 1 1 calc R U
C2 C 0.3822(4) 0.1825(3) 0.25420(18) 0.0621(9) Uani 1 1 d . .
H2A H 0.4152 0.2454 0.2575 0.075 Uiso 1 1 calc R U
H2B H 0.2888 0.1864 0.2420 0.075 Uiso 1 1 calc R U
C3 C 0.4117(3) 0.1339(2) 0.18896(15) 0.0434(6) Uani 1 1 d . .
C4 C 0.3162(3) -0.1570(2) 0.13807(17) 0.0487(6) Uani 1 1 d . .
C5 C 0.2514(4) -0.2116(4) 0.1850(2) 0.0897(15) Uani 1 1 d . .
H5A H 0.1594 -0.1977 0.1659 0.108 Uiso 1 1 calc R U
H5B H 0.2610 -0.2768 0.1751 0.108 Uiso 1 1 calc R U
C6 C 0.2930(6) -0.1991(6) 0.2657(3) 0.132(3) Uani 1 1 d . .
H6A H 0.2431 -0.2383 0.2878 0.198 Uiso 1 1 calc R U
H6B H 0.3832 -0.2150 0.2866 0.198 Uiso 1 1 calc R U
H6C H 0.2811 -0.1355 0.2773 0.198 Uiso 1 1 calc R U
C7 C 0.5827(3) 0.2926(2) 0.04011(16) 0.0512(7) Uani 1 1 d . .
C8 C 0.6062(4) 0.3962(2) 0.0437(2) 0.0788(12) Uani 1 1 d . .
H8A H 0.5455 0.4242 -0.0015 0.095 Uiso 1 1 calc R U
H8B H 0.5871 0.4205 0.0880 0.095 Uiso 1 1 calc R U
C9 C 0.7404(6) 0.4258(3) 0.0483(4) 0.136(3) Uani 1 1 d . .
H9A H 0.7457 0.4922 0.0503 0.204 Uiso 1 1 calc R U
H9B H 0.8015 0.4002 0.0937 0.204 Uiso 1 1 calc R U
H9C H 0.7599 0.4039 0.0040 0.204 Uiso 1 1 calc R U
C10 C 0.1189(7) 0.3090(4) -0.0364(4) 0.152(3) Uani 1 1 d . .
H10A H 0.0476 0.3430 -0.0702 0.228 Uiso 1 1 calc R U
H10B H 0.0984 0.2910 0.0086 0.228 Uiso 1 1 calc R U
H10C H 0.1951 0.3473 -0.0219 0.228 Uiso 1 1 calc R U
C11 C 0.1414(6) 0.2318(4) -0.0731(2) 0.119(2) Uani 1 1 d . .
H11A H 0.0671 0.1940 -0.0722 0.143 Uiso 1 1 calc R U
C12 C 0.1221(5) 0.2314(5) -0.1552(3) 0.128(2) Uani 1 1 d . .
H12A H 0.0521 0.2723 -0.1807 0.191 Uiso 1 1 calc R U
H12B H 0.2000 0.2518 -0.1642 0.191 Uiso 1 1 calc R U
H12C H 0.1015 0.1696 -0.1748 0.191 Uiso 1 1 calc R U
C13 C -0.0569(4) -0.0281(4) -0.1156(4) 0.1093(18) Uani 1 1 d . .
H13A H -0.1441 -0.0445 -0.1190 0.164 Uiso 1 1 calc R U
H13B H -0.0305 0.0255 -0.0835 0.164 Uiso 1 1 calc R U
H13C H -0.0530 -0.0146 -0.1659 0.164 Uiso 1 1 calc R U
C14 C 0.0303(3) -0.1061(3) -0.0824(2) 0.0733(10) Uani 1 1 d . .
H14A H 0.0273 -0.1159 -0.0303 0.088 Uiso 1 1 calc R U
C15 C -0.0061(5) -0.1958(4) -0.1247(4) 0.129(2) Uani 1 1 d . .
H15A H -0.0941 -0.2110 -0.1293 0.193 Uiso 1 1 calc R U
H15B H 0.0022 -0.1899 -0.1749 0.193 Uiso 1 1 calc R U
H15C H 0.0504 -0.2441 -0.0971 0.193 Uiso 1 1 calc R U
C16 C 0.7145(9) -0.0658(5) 0.3368(3) 0.158(3) Uani 1 1 d . .
H16A H 0.6391 -0.1038 0.3159 0.237 Uiso 1 1 d R U
H16B H 0.6927 -0.0132 0.3623 0.237 Uiso 1 1 d R U
H16C H 0.7813 -0.1012 0.3728 0.237 Uiso 1 1 d R U
C17 C 0.7606(5) -0.0364(6) 0.2764(3) 0.144(3) Uani 1 1 d . .
C18 C 0.8696(9) 0.0095(9) 0.2779(5) 0.270(7) Uani 1 1 d . .
H18A H 0.8737 0.0148 0.2267 0.404 Uiso 1 1 d R U
H18B H 0.9435 -0.0245 0.3090 0.404 Uiso 1 1 d R U
H18C H 0.8696 0.0703 0.2991 0.404 Uiso 1 1 d R U

loop_
_atom_site_aniso_label
_atom_site_aniso_U_11
_atom_site_aniso_U_22
_atom_site_aniso_U_33
_atom_site_aniso_U_23
_atom_site_aniso_U_13
_atom_site_aniso_U_12
Ti1 0.0368(2) 0.0348(2) 0.0275(2) 0.00116(16) 0.00338(17) 0.00253(17)
Ti2 0.0401(3) 0.0324(2) 0.0325(2) -0.00058(16) 0.00296(18) 0.00703(18)
Ti3 0.0352(2) 0.0355(2) 0.0333(2) 0.00108(17) 0.00247(17) -0.00417(17)
O1 0.0347(9) 0.0367(9) 0.0331(8) -0.0004(7) 0.0049(7) 0.0010(7)
O2 0.0382(9) 0.0333(8) 0.0299(8) -0.0017(6) 0.0035(7) -0.0003(7)
O3 0.0419(9) 0.0317(8) 0.0309(8) 0.0024(6) 0.0046(7) 0.0030(7)
O4 0.0543(11) 0.0493(11) 0.0356(9) -0.0014(8) 0.0120(8) 0.0080(9)
O5 0.0541(11) 0.0469(11) 0.0389(9) -0.0048(8) 0.0107(8) 0.0107(9)
O6 0.0492(11) 0.0540(12) 0.0360(9) 0.0074(8) 0.0086(8) -0.0050(9)
O7 0.0500(11) 0.0570(12) 0.0421(10) 0.0053(9) 0.0095(9) -0.0115(9)
O8 0.0590(13) 0.0362(10) 0.0538(11) -0.0026(8) 0.0088(9) -0.0102(9)
O9 0.0634(13) 0.0331(10) 0.0521(11) -0.0035(8) 0.0089(10) 0.0045(9)
O10 0.0348(9) 0.0575(12) 0.0460(10) 0.0022(9) 0.0002(8) -0.0070(8)
O11 0.0480(11) 0.0519(12) 0.0456(10) 0.0024(9) 0.0013(8) 0.0154(9)
O12 0.0445(10) 0.0525(11) 0.0336(9) 0.0030(8) -0.0020(7) 0.0061(9)
C1 0.146(5) 0.123(4) 0.047(2) 0.003(2) 0.034(2) 0.055(3)
C2 0.064(2) 0.075(2) 0.0479(16) -0.0140(15) 0.0179(14) 0.0151(17)
C3 0.0396(14) 0.0492(15) 0.0395(13) -0.0064(11) 0.0099(11) 0.0036(11)
C4 0.0475(16) 0.0526(16) 0.0452(15) 0.0088(12) 0.0137(12) -0.0017(13)
C5 0.075(3) 0.135(4) 0.056(2) 0.023(2) 0.0156(18) -0.040(3)
C6 0.116(4) 0.221(7) 0.064(3) 0.021(4) 0.035(3) -0.059(5)
C7 0.075(2) 0.0327(14) 0.0372(13) 0.0002(10) 0.0051(13) -0.0029(14)
C8 0.110(3) 0.0332(16) 0.079(3) -0.0013(16) 0.010(2) -0.0080(18)
C9 0.149(6) 0.057(3) 0.207(7) 0.002(4) 0.064(5) -0.041(3)
C10 0.175(6) 0.087(4) 0.147(6) -0.016(4) -0.015(5) 0.076(4)
C11 0.141(4) 0.149(5) 0.055(2) 0.023(3) 0.014(2) 0.107(4)
C12 0.098(4) 0.222(7) 0.064(3) 0.058(4) 0.027(2) 0.058(4)
C13 0.053(2) 0.112(4) 0.153(5) -0.007(4) 0.019(3) 0.013(2)
C14 0.0460(18) 0.087(3) 0.079(2) 0.001(2) 0.0086(17) -0.0132(18)
C15 0.076(3) 0.098(4) 0.177(6) -0.033(4) -0.010(3) -0.033(3)
C16 0.255(9) 0.151(6) 0.038(2) 0.004(3) 0.004(4) 0.005(6)
C17 0.091(4) 0.258(9) 0.048(2) -0.001(3) -0.027(2) -0.057(5)
C18 0.178(8) 0.430(19) 0.159(8) -0.087(10) -0.007(6) -0.195(11)

loop_
_atom_type_symbol
_atom_type_description
_atom_type_scat_dispersion_real
_atom_type_scat_dispersion_imag
_atom_type_scat_source
C C 0.0033 0.0016 'International Tables Vol C Tables 4.2.6.8 and 6.1.1.4'
H H 0.0000 0.0000 'International Tables Vol C Tables 4.2.6.8 and 6.1.1.4'
O O 0.0106 0.0060 'International Tables Vol C Tables 4.2.6.8 and 6.1.1.4'
Ti Ti 0.2776 0.4457 'International Tables Vol C Tables 4.2.6.8 and 6.1.1.4'

loop_
_geom_angle_atom_site_label_1
_geom_angle_atom_site_label_2
_geom_angle_atom_site_label_3
_geom_angle
_geom_angle_site_symmetry_1
_geom_angle_site_symmetry_3
O12 Ti1 O3 103.51(9) . .
O12 Ti1 O2 100.47(9) . .
O3 Ti1 O2 101.58(8) . .
O12 Ti1 O6 93.93(9) . .
O3 Ti1 O6 89.15(8) . .
O2 Ti1 O6 159.40(8) . .
O12 Ti1 O4 91.03(9) . .
O3 Ti1 O4 161.12(8) . .
O2 Ti1 O4 87.27(8) . .
O6 Ti1 O4 77.74(9) . .
O12 Ti1 O1 177.27(8) . .
O3 Ti1 O1 78.64(7) . .
O2 Ti1 O1 77.35(7) . .
O6 Ti1 O1 87.76(7) . .
O4 Ti1 O1 87.23(7) . .
O12 Ti1 Ti3 145.40(7) . .
O3 Ti1 Ti3 43.75(5) . .
O2 Ti1 Ti3 97.93(5) . .
O6 Ti1 Ti3 77.62(6) . .
O4 Ti1 Ti3 118.99(6) . .
O1 Ti1 Ti3 37.15(5) . .
O12 Ti1 Ti2 141.35(7) . .
O3 Ti1 Ti2 98.60(5) . .
O2 Ti1 Ti2 43.57(5) . .
O6 Ti1 Ti2 117.88(6) . .
O4 Ti1 Ti2 76.25(6) . .
O1 Ti1 Ti2 36.06(5) . .
Ti3 Ti1 Ti2 68.063(17) . .
O11 Ti2 O1 101.69(9) . .
O11 Ti2 O3 100.65(9) . 3_655
O1 Ti2 O3 101.21(8) . 3_655
O11 Ti2 O5 94.15(9) . .
O1 Ti2 O5 89.46(8) . .
O3 Ti2 O5 159.50(8) 3_655 .
O11 Ti2 O9 92.49(10) . .
O1 Ti2 O9 162.22(8) . .
O3 Ti2 O9 86.46(8) 3_655 .
O5 Ti2 O9 78.75(9) . .
O11 Ti2 O2 177.24(8) . .
O1 Ti2 O2 77.45(7) . .
O3 Ti2 O2 77.02(7) 3_655 .
O5 Ti2 O2 88.47(7) . .
O9 Ti2 O2 88.87(8) . .
O11 Ti2 Ti1 142.73(8) . .
O1 Ti2 Ti1 42.59(5) . .
O3 Ti2 Ti1 97.66(5) 3_655 .
O5 Ti2 Ti1 78.33(6) . .
O9 Ti2 Ti1 120.93(6) . .
O2 Ti2 Ti1 37.15(5) . .
O11 Ti2 Ti3 142.40(8) . 3_655
O1 Ti2 Ti3 97.34(6) . 3_655
O3 Ti2 Ti3 43.45(5) 3_655 3_655
O5 Ti2 Ti3 118.31(6) . 3_655
O9 Ti2 Ti3 77.10(6) . 3_655
O2 Ti2 Ti3 35.79(5) . 3_655
Ti1 Ti2 Ti3 67.769(17) . 3_655
O10 Ti3 O2 102.84(9) . 3_655
O10 Ti3 O1 101.69(9) . .
O2 Ti3 O1 102.18(8) 3_655 .
O10 Ti3 O8 94.30(9) . 3_655
O2 Ti3 O8 89.47(8) 3_655 3_655
O1 Ti3 O8 157.44(8) . 3_655
O10 Ti3 O7 90.59(9) . .
O2 Ti3 O7 161.70(8) 3_655 .
O1 Ti3 O7 86.90(8) . .
O8 Ti3 O7 77.03(9) 3_655 .
O10 Ti3 O3 178.67(9) . .
O2 Ti3 O3 77.93(7) 3_655 .
O1 Ti3 O3 77.07(7) . .
O8 Ti3 O3 86.77(8) 3_655 .
O7 Ti3 O3 88.88(7) . .
O10 Ti3 Ti1 142.49(7) . .
O2 Ti3 Ti1 98.30(5) 3_655 .
O1 Ti3 Ti1 43.07(5) . .
O8 Ti3 Ti1 116.68(6) 3_655 .
O7 Ti3 Ti1 77.40(6) . .
O3 Ti3 Ti1 36.19(5) . .
O10 Ti3 Ti2 143.93(7) . 3_655
O2 Ti3 Ti2 43.07(5) 3_655 3_655
O1 Ti3 Ti2 98.11(5) . 3_655
O8 Ti3 Ti2 77.20(6) 3_655 3_655
O7 Ti3 Ti2 120.48(6) . 3_655
O3 Ti3 Ti2 37.13(5) . 3_655
Ti1 Ti3 Ti2 68.259(18) . 3_655
Ti2 O1 Ti3 134.62(10) . .
Ti2 O1 Ti1 101.34(8) . .
Ti3 O1 Ti1 99.78(7) . .
Ti3 O2 Ti1 134.78(10) 3_655 .
Ti3 O2 Ti2 101.15(7) 3_655 .
Ti1 O2 Ti2 99.29(8) . .
Ti1 O3 Ti2 135.71(10) . 3_655
Ti1 O3 Ti3 100.07(8) . .
Ti2 O3 Ti3 99.42(7) 3_655 .
C3 O4 Ti1 131.31(17) . .
C3 O5 Ti2 129.51(18) . .
C4 O6 Ti1 129.61(18) . .
C4 O7 Ti3 130.07(19) . .
C7 O8 Ti3 130.1(2) . 3_655
C7 O9 Ti2 130.22(19) . .
C14 O10 Ti3 143.6(2) . .
C11 O11 Ti2 162.1(4) . .
C17 O12 Ti1 148.6(4) . .
C2 C1 H1A 109.5 . .
C2 C1 H1B 109.5 . .
H1A C1 H1B 109.5 . .
C2 C1 H1C 109.5 . .
H1A C1 H1C 109.5 . .
H1B C1 H1C 109.5 . .
C1 C2 C3 115.7(3) . .
C1 C2 H2A 108.3 . .
C3 C2 H2A 108.3 . .
C1 C2 H2B 108.3 . .
C3 C2 H2B 108.3 . .
H2A C2 H2B 107.4 . .
O4 C3 O5 124.4(2) . .
O4 C3 C2 119.1(3) . .
O5 C3 C2 116.5(3) . .
O7 C4 O6 124.9(3) . .
O7 C4 C5 117.0(3) . .
O6 C4 C5 118.0(3) . .
C6 C5 C4 118.9(4) . .
C6 C5 H5A 107.6 . .
C4 C5 H5A 107.6 . .
C6 C5 H5B 107.6 . .
C4 C5 H5B 107.6 . .
H5A C5 H5B 107.0 . .
C5 C6 H6A 109.5 . .
C5 C6 H6B 109.5 . .
H6A C6 H6B 109.5 . .
C5 C6 H6C 109.5 . .
H6A C6 H6C 109.5 . .
H6B C6 H6C 109.5 . .
O9 C7 O8 124.7(3) . .
O9 C7 C8 117.2(3) . .
O8 C7 C8 118.1(3) . .
C9 C8 C7 115.6(4) . .
C9 C8 H8A 108.4 . .
C7 C8 H8A 108.4 . .
C9 C8 H8B 108.4 . .
C7 C8 H8B 108.4 . .
H8A C8 H8B 107.4 . .
C8 C9 H9A 109.5 . .
C8 C9 H9B 109.5 . .
H9A C9 H9B 109.5 . .
C8 C9 H9C 109.5 . .
H9A C9 H9C 109.5 . .
H9B C9 H9C 109.5 . .
C11 C10 H10A 109.5 . .
C11 C10 H10B 109.5 . .
H10A C10 H10B 109.5 . .
C11 C10 H10C 109.5 . .
H10A C10 H10C 109.5 . .
H10B C10 H10C 109.5 . .
O11 C11 C10 117.7(4) . .
O11 C11 C12 112.2(4) . .
C10 C11 C12 121.8(5) . .
O11 C11 H11A 99.7 . .
C10 C11 H11A 99.7 . .
C12 C11 H11A 99.7 . .
C11 C12 H12A 109.5 . .
C11 C12 H12B 109.5 . .
H12A C12 H12B 109.5 . .
C11 C12 H12C 109.5 . .
H12A C12 H12C 109.5 . .
H12B C12 H12C 109.5 . .
C14 C13 H13A 109.5 . .
C14 C13 H13B 109.5 . .
H13A C13 H13B 109.5 . .
C14 C13 H13C 109.5 . .
H13A C13 H13C 109.5 . .
H13B C13 H13C 109.5 . .
O10 C14 C13 111.3(4) . .
O10 C14 C15 108.7(4) . .
C13 C14 C15 114.6(4) . .
O10 C14 H14A 107.3 . .
C13 C14 H14A 107.3 . .
C15 C14 H14A 107.3 . .
C14 C15 H15A 109.5 . .
C14 C15 H15B 109.5 . .
H15A C15 H15B 109.5 . .
C14 C15 H15C 109.5 . .
H15A C15 H15C 109.5 . .
H15B C15 H15C 109.5 . .
C17 C16 H16A 109.1 . .
C17 C16 H16B 110.5 . .
H16A C16 H16B 109.5 . .
C17 C16 H16C 108.7 . .
H16A C16 H16C 109.5 . .
H16B C16 H16C 109.5 . .
C18 C17 O12 114.8(6) . .
C18 C17 C16 131.0(6) . .
O12 C17 C16 114.1(5) . .
C17 C18 H18A 109.5 . .
C17 C18 H18B 108.9 . .
H18A C18 H18B 109.5 . .
C17 C18 H18C 110.0 . .
H18A C18 H18C 109.5 . .
H18B C18 H18C 109.5 . .

loop_
_geom_bond_atom_site_label_1
_geom_bond_atom_site_label_2
_geom_bond_distance
_geom_bond_site_symmetry_2
Ti1 O12 1.7661(18) .
Ti1 O3 1.8657(18) .
Ti1 O2 1.9114(18) .
Ti1 O6 2.063(2) .
Ti1 O4 2.0736(19) .
Ti1 O1 2.1562(17) .
Ti1 Ti3 3.1114(8) .
Ti1 Ti2 3.1237(7) .
Ti2 O11 1.7519(19) .
Ti2 O1 1.8755(18) .
Ti2 O3 1.9176(18) 3_655
Ti2 O5 2.0448(19) .
Ti2 O9 2.065(2) .
Ti2 O2 2.1814(17) .
Ti2 Ti3 3.1343(9) 3_655
Ti3 O10 1.7619(19) .
Ti3 O2 1.8680(18) 3_655
Ti3 O1 1.9067(17) .
Ti3 O8 2.056(2) 3_655
Ti3 O7 2.067(2) .
Ti3 O3 2.1851(18) .
Ti3 Ti2 3.1343(9) 3_655
O2 Ti3 1.8680(18) 3_655
O3 Ti2 1.9176(18) 3_655
O4 C3 1.248(3) .
O5 C3 1.259(3) .
O6 C4 1.260(4) .
O7 C4 1.246(3) .
O8 C7 1.255(4) .
O8 Ti3 2.056(2) 3_655
O9 C7 1.252(4) .
O10 C14 1.431(4) .
O11 C11 1.372(4) .
O12 C17 1.386(4) .
C1 C2 1.485(5) .
C1 H1A 0.9600 .
C1 H1B 0.9600 .
C1 H1C 0.9600 .
C2 C3 1.510(4) .
C2 H2A 0.9700 .
C2 H2B 0.9700 .
C4 C5 1.500(4) .
C5 C6 1.420(6) .
C5 H5A 0.9700 .
C5 H5B 0.9700 .
C6 H6A 0.9600 .
C6 H6B 0.9600 .
C6 H6C 0.9600 .
C7 C8 1.513(4) .
C8 C9 1.496(7) .
C8 H8A 0.9700 .
C8 H8B 0.9700 .
C9 H9A 0.9600 .
C9 H9B 0.9600 .
C9 H9C 0.9600 .
C10 C11 1.363(7) .
C10 H10A 0.9600 .
C10 H10B 0.9600 .
C10 H10C 0.9600 .
C11 C12 1.458(6) .
C11 H11A 0.9800 .
C12 H12A 0.9600 .
C12 H12B 0.9600 .
C12 H12C 0.9600 .
C13 C14 1.473(6) .
C13 H13A 0.9600 .
C13 H13B 0.9600 .
C13 H13C 0.9600 .
C14 C15 1.497(6) .
C14 H14A 0.9800 .
C15 H15A 0.9600 .
C15 H15B 0.9600 .
C15 H15C 0.9600 .
C16 C17 1.421(9) .
C16 H16A 0.9600 .
C16 H16B 0.9600 .
C16 H16C 0.9600 .
C17 C18 1.352(10) .
C18 H18A 0.9600 .
C18 H18B 0.9600 .
C18 H18C 0.9600 .
